data_4002679
loop_
_publ_author_name
'Lermer, Claudia'
'Birkhold, Susanne T.'
'Moudrakovski, Igor L.'
'Mayer, Peter'
'Schoop, Leslie M.'
'Schmidt-Mende, Lukas'
'Lotsch, Bettina V.'

_publ_section_title
;
 Toward Fluorinated Spacers for MAPI-Derived Hybrid Perovskites:
 Synthesis, Characterization, and Phase Transitions of (FC2H4NH3)2PbCl4
;
_journal_issue 18
_journal_name_full 'Chemistry of Materials'
_journal_page_first 6560
_journal_paper_doi 10.1021/acs.chemmater.6b02151
_journal_volume 28
_journal_year 2016
_chemical_formula_moiety 'Br3 Pb, C3 H7 N O, C2 H7 F N'
_chemical_formula_sum 'C5 H14 Br3 F N2 O Pb'
_chemical_formula_weight 584.1
_space_group_IT_number 2
_symmetry_cell_setting triclinic
_symmetry_Int_Tables_number 2
_symmetry_space_group_name_Hall '-P 1'
_symmetry_space_group_name_H-M 'P -1'
_atom_sites_solution_hydrogens geom
_atom_sites_solution_primary direct
_atom_sites_solution_secondary difmap
_audit_block_code PbBr3_C2H7FN_dmf_sv225_lotsch
_audit_creation_method 'form98_non/compatible with shelxl97-2'
_audit_update_record 22-Jul-14
_cell_angle_alpha 83.8913(14)
_cell_angle_beta 81.4800(17)
_cell_angle_gamma 83.1354(17)
_cell_formula_units_Z 2
_cell_length_a 4.4434(2)
_cell_length_b 11.2688(6)
_cell_length_c 13.7677(7)
_cell_measurement_reflns_used 9922
_cell_measurement_temperature 173(2)
_cell_measurement_theta_max 28.3098
_cell_measurement_theta_min 3.0044
_cell_volume 674.11(6)
_computing_cell_refinement 'APEX2 v2012.4-3 (Bruker AXS)'
_computing_data_collection 'Bruker Instrument Service v3.0.21'
_computing_data_reduction 'SAINT V8.18C (Bruker AXS Inc., 2011)'
_computing_structure_refinement
;
Sheldrick, G. M. (2008).
<i>Acta Cryst.</i> A<b>64</b>, 112--122.
;
_computing_structure_solution
;
A. Altomare, M. C. Burla, M. Camalli, G. L. Cascarano, C. Giacovazzo, A.
Guagliardi, A. G. G. Moliterni, G. Polidori, R. Spagna: SIR97: a new tool for
crystal structure determination and refinement; J. Appl. Crystallogr. 1999,
32, 115-119.
;
_diffrn_ambient_temperature 173(2)
_diffrn_detector_area_resol_mean 10.4167
_diffrn_measured_fraction_theta_full 0.997
_diffrn_measured_fraction_theta_max 0.997
_diffrn_measurement_device 'fixed-chi three-circle diffractometer'
_diffrn_measurement_device_type 'Bruker D8Venture'
_diffrn_measurement_method 'mix of phi and omega scans'
_diffrn_radiation_collimation 0.8_mm
_diffrn_radiation_monochromator 'focusing mirrors'
_diffrn_radiation_type 'Mo K\a'
_diffrn_radiation_wavelength 0.71073
_diffrn_reflns_av_R_equivalents 0.0000
_diffrn_reflns_av_sigmaI/netI 0.0331
_diffrn_reflns_limit_h_max 5
_diffrn_reflns_limit_h_min -5
_diffrn_reflns_limit_k_max 15
_diffrn_reflns_limit_k_min -14
_diffrn_reflns_limit_l_max 18
_diffrn_reflns_limit_l_min 0
_diffrn_reflns_number 8838
_diffrn_reflns_theta_full 28.31
_diffrn_reflns_theta_max 28.31
_diffrn_reflns_theta_min 3.00
_diffrn_source_current 50
_diffrn_source_power 2.5
_diffrn_source_type 'Bruker TXS'
_diffrn_source_voltage 50
_exptl_absorpt_coefficient_mu 21.388
_exptl_absorpt_correction_T_max 0.4920
_exptl_absorpt_correction_T_min 0.3248
_exptl_absorpt_correction_type multi-scan
_exptl_absorpt_process_details
;
TWINABS
;
_exptl_crystal_colour colourless
_exptl_crystal_density_diffrn 2.8776(3)
_exptl_crystal_density_method 'not measured'
_exptl_crystal_description platelet
_exptl_crystal_F_000 524
_exptl_crystal_size_max 0.050
_exptl_crystal_size_mid 0.040
_exptl_crystal_size_min 0.020
_refine_diff_density_max 1.036
_refine_diff_density_min -0.920
_refine_diff_density_rms 0.183
_refine_ls_extinction_method none
_refine_ls_goodness_of_fit_ref 1.052
_refine_ls_hydrogen_treatment mixed
_refine_ls_matrix_type full
_refine_ls_number_parameters 123
_refine_ls_number_reflns 3330
_refine_ls_number_restraints 0
_refine_ls_restrained_S_all 1.052
_refine_ls_R_factor_all 0.0333
_refine_ls_R_factor_gt 0.0247
_refine_ls_shift/su_max 0.002
_refine_ls_shift/su_mean 0.000
_refine_ls_structure_factor_coef Fsqd
_refine_ls_weighting_details 'calc w=1/[\s^2^(Fo^2^)+(0.0211P)^2^+0.9657P] where P=(Fo^2^+2Fc^2^)/3'
_refine_ls_weighting_scheme calc
_refine_ls_wR_factor_gt 0.0498
_refine_ls_wR_factor_ref 0.0523
_reflns_number_gt 2932
_reflns_number_total 3330
_reflns_threshold_expression >2sigma(I)
_cod_data_source_file cm6b02151_si_002.cif
_cod_data_source_block sv225
_cod_database_code 4002679

loop_
_symmetry_equiv_pos_as_xyz
'x, y, z'
'-x, -y, -z'

loop_
_atom_site_label
_atom_site_type_symbol
_atom_site_fract_x
_atom_site_fract_y
_atom_site_fract_z
_atom_site_U_iso_or_equiv
_atom_site_adp_type
_atom_site_occupancy
_atom_site_symmetry_multiplicity
_atom_site_calc_flag
_atom_site_refinement_flags
C1 C -0.0044(14) 0.7057(5) 0.0313(4) 0.0439(14) Uani 1 1 d .
H1A H -0.0706 0.7133 0.1025 0.053 Uiso 1 1 calc R
H1B H -0.1642 0.6693 0.0051 0.053 Uiso 1 1 calc R
C2 C 0.0347(13) 0.8262(5) -0.0211(3) 0.0307(11) Uani 1 1 d .
H2A H 0.1912 0.8629 0.0066 0.037 Uiso 1 1 calc R
H2B H -0.1607 0.8784 -0.0105 0.037 Uiso 1 1 calc R
C3 C 0.3099(11) 0.3339(4) 0.2767(4) 0.0242(10) Uani 1 1 d .
H3 H 0.2230 0.2851 0.3317 0.029 Uiso 1 1 calc R
C4 C 0.5781(13) 0.5071(4) 0.2152(4) 0.0316(11) Uani 1 1 d .
H4A H 0.8002 0.5008 0.2148 0.047 Uiso 1 1 calc R
H4B H 0.4903 0.5895 0.2256 0.047 Uiso 1 1 calc R
H4C H 0.5334 0.4861 0.1520 0.047 Uiso 1 1 calc R
C5 C 0.4774(14) 0.4461(4) 0.3946(3) 0.0327(11) Uani 1 1 d .
H5A H 0.3800 0.3854 0.4411 0.049 Uiso 1 1 calc R
H5B H 0.3791 0.5261 0.4087 0.049 Uiso 1 1 calc R
H5C H 0.6952 0.4409 0.4013 0.049 Uiso 1 1 calc R
N1 N 0.1301(9) 0.8187(3) -0.1291(3) 0.0239(8) Uani 1 1 d .
H1C H 0.320(7) 0.774(3) -0.1393(5) 0.036 Uiso 1 1 calc R
H1D H 0.143(7) 0.896(2) -0.1604(11) 0.036 Uiso 1 1 calc R
H1E H -0.013(6) 0.782(3) -0.1547(9) 0.036 Uiso 1 1 calc R
N2 N 0.4448(9) 0.4250(3) 0.2948(3) 0.0229(8) Uani 1 1 d .
F1 F 0.2692(10) 0.6331(4) 0.0186(3) 0.0644(11) Uani 1 1 d .
Br2 Br 1.21328(11) -0.10049(4) 0.61507(3) 0.02077(9) Uani 1 1 d .
Br3 Br 0.56665(11) 0.05122(4) 0.83390(3) 0.02501(10) Uani 1 1 d .
Br1 Br 0.09070(11) 0.26946(4) 0.63125(4) 0.03074(11) Uani 1 1 d .
Pb1 Pb 0.65368(4) 0.091490(13) 0.626673(11) 0.01760(6) Uani 1 1 d .
O1 O 0.2867(8) 0.3066(3) 0.1936(2) 0.0286(7) Uani 1 1 d .

loop_
_atom_site_aniso_label
_atom_site_aniso_U_11
_atom_site_aniso_U_22
_atom_site_aniso_U_33
_atom_site_aniso_U_23
_atom_site_aniso_U_13
_atom_site_aniso_U_12
C1 0.039(3) 0.055(3) 0.032(3) 0.010(3) 0.000(3) 0.001(3)
C2 0.032(3) 0.043(3) 0.017(2) -0.004(2) -0.004(2) -0.004(2)
C3 0.019(2) 0.023(2) 0.031(2) -0.0024(18) -0.0034(19) -0.0011(19)
C4 0.036(3) 0.028(2) 0.032(3) 0.003(2) -0.006(2) -0.010(2)
C5 0.046(3) 0.027(2) 0.027(3) -0.0044(19) -0.010(2) -0.005(2)
N1 0.021(2) 0.0252(19) 0.027(2) -0.0074(16) -0.0009(17) -0.0045(17)
N2 0.027(2) 0.0216(17) 0.0214(19) -0.0015(15) -0.0064(16) -0.0039(16)
F1 0.065(3) 0.067(2) 0.048(2) 0.0146(18) -0.006(2) 0.024(2)
Br2 0.0226(2) 0.02066(19) 0.0191(2) -0.00035(16) -0.00315(18) -0.00379(18)
Br3 0.0242(2) 0.0349(2) 0.0169(2) -0.00436(17) -0.00232(18) -0.0057(2)
Br1 0.0224(2) 0.0198(2) 0.0505(3) -0.0028(2) -0.0053(2) -0.00442(19)
Pb1 0.01524(8) 0.02080(8) 0.01727(9) -0.00245(6) -0.00212(6) -0.00341(6)
O1 0.0227(17) 0.0364(17) 0.0308(18) -0.0129(14) -0.0079(15) -0.0057(15)

loop_
_atom_type_symbol
_atom_type_description
_atom_type_scat_dispersion_real
_atom_type_scat_dispersion_imag
_atom_type_scat_source
C C 0.0033 0.0016 'International Tables Vol C Tables 4.2.6.8 and 6.1.1.4'
H H 0.0000 0.0000 'International Tables Vol C Tables 4.2.6.8 and 6.1.1.4'
N N 0.0061 0.0033 'International Tables Vol C Tables 4.2.6.8 and 6.1.1.4'
F F 0.0171 0.0103 'International Tables Vol C Tables 4.2.6.8 and 6.1.1.4'
Br Br -0.2901 2.4595 'International Tables Vol C Tables 4.2.6.8 and 6.1.1.4'
Pb Pb -3.3944 10.1111 'International Tables Vol C Tables 4.2.6.8 and 6.1.1.4'
O O 0.0106 0.0060 'International Tables Vol C Tables 4.2.6.8 and 6.1.1.4'

loop_
_geom_angle_atom_site_label_1
_geom_angle_atom_site_label_2
_geom_angle_atom_site_label_3
_geom_angle
_geom_angle_site_symmetry_1
_geom_angle_site_symmetry_3
F1 C1 C2 109.7(5) . .
F1 C1 H1A 109.7 . .
C2 C1 H1A 109.7 . .
F1 C1 H1B 109.7 . .
C2 C1 H1B 109.7 . .
H1A C1 H1B 108.2 . .
C1 C2 N1 111.3(4) . .
C1 C2 H2A 109.4 . .
N1 C2 H2A 109.4 . .
C1 C2 H2B 109.4 . .
N1 C2 H2B 109.4 . .
H2A C2 H2B 108.0 . .
O1 C3 N2 125.3(4) . .
O1 C3 H3 117.4 . .
N2 C3 H3 117.4 . .
N2 C4 H4A 109.5 . .
N2 C4 H4B 109.5 . .
H4A C4 H4B 109.5 . .
N2 C4 H4C 109.5 . .
H4A C4 H4C 109.5 . .
H4B C4 H4C 109.5 . .
N2 C5 H5A 109.5 . .
N2 C5 H5B 109.5 . .
H5A C5 H5B 109.5 . .
N2 C5 H5C 109.5 . .
H5A C5 H5C 109.5 . .
H5B C5 H5C 109.5 . .
C2 N1 H1C 109.5 . .
C2 N1 H1D 109.5 . .
H1C N1 H1D 109.5 . .
C2 N1 H1E 109.5 . .
H1C N1 H1E 109.5 . .
H1D N1 H1E 109.5 . .
C3 N2 C5 121.5(4) . .
C3 N2 C4 121.5(4) . .
C5 N2 C4 117.0(4) . .
Pb1 Br2 Pb1 91.405(12) . 1_655
Pb1 Br1 Pb1 96.070(13) 1_455 .
Br3 Pb1 Br1 91.759(15) . 1_655
Br3 Pb1 Br1 91.184(15) . .
Br1 Pb1 Br1 96.072(13) 1_655 .
Br3 Pb1 Br2 90.390(13) . .
Br1 Pb1 Br2 86.857(13) 1_655 .
Br1 Pb1 Br2 176.630(13) . .
Br3 Pb1 Br2 89.858(13) . 1_455
Br1 Pb1 Br2 177.633(13) 1_655 1_455
Br1 Pb1 Br2 85.620(13) . 1_455
Br2 Pb1 Br2 91.405(12) . 1_455

loop_
_geom_bond_atom_site_label_1
_geom_bond_atom_site_label_2
_geom_bond_distance
_geom_bond_site_symmetry_2
C1 F1 1.381(7) .
C1 C2 1.485(7) .
C1 H1A 0.9900 .
C1 H1B 0.9900 .
C2 N1 1.493(6) .
C2 H2A 0.9900 .
C2 H2B 0.9900 .
C3 O1 1.237(5) .
C3 N2 1.311(6) .
C3 H3 0.9500 .
C4 N2 1.459(6) .
C4 H4A 0.9800 .
C4 H4B 0.9800 .
C4 H4C 0.9800 .
C5 N2 1.449(6) .
C5 H5A 0.9800 .
C5 H5B 0.9800 .
C5 H5C 0.9800 .
N1 H1C 0.9306 .
N1 H1D 0.9307 .
N1 H1E 0.9307 .
Br2 Pb1 3.0917(5) .
Br2 Pb1 3.1165(5) 1_655
Br3 Pb1 2.8168(5) .
Br1 Pb1 2.9650(5) 1_455
Br1 Pb1 3.0108(5) .
Pb1 Br1 2.9649(5) 1_655
Pb1 Br2 3.1166(5) 1_455

loop_
_geom_hbond_atom_site_label_D
_geom_hbond_atom_site_label_H
_geom_hbond_atom_site_label_A
_geom_hbond_distance_DH
_geom_hbond_distance_HA
_geom_hbond_distance_DA
_geom_hbond_angle_DHA
_geom_hbond_site_symmetry_A
N1 H1C O1 0.93 1.95 2.865(5) 166.4 2_665
N1 H1D Br3 0.93 2.71 3.395(4) 131.1 1_564
N1 H1E O1 0.93 1.83 2.755(5) 172.8 2_565

loop_
_geom_torsion_atom_site_label_1
_geom_torsion_atom_site_label_2
_geom_torsion_atom_site_label_3
_geom_torsion_atom_site_label_4
_geom_torsion
_geom_torsion_site_symmetry_1
_geom_torsion_site_symmetry_4
F1 C1 C2 N1 60.3(6) . .
O1 C3 N2 C5 -176.2(5) . .
O1 C3 N2 C4 1.6(7) . .
Pb1 Br1 Pb1 Br3 -88.104(15) 1_455 .
Pb1 Br1 Pb1 Br1 180.0 1_455 1_655
Pb1 Br1 Pb1 Br2 1.663(14) 1_455 1_455
Pb1 Br2 Pb1 Br3 -90.133(13) 1_655 .
Pb1 Br2 Pb1 Br1 1.607(14) 1_655 1_655
Pb1 Br2 Pb1 Br2 179.999(2) 1_655 1_455
